data_7056937
loop_
_publ_author_name
'Costes, Jean-Pierre'
'Duhayon, Carine'
'Vendier, Laure'
'Mota, Antonio J.'

_publ_section_title
;
 Reactions of a series of ZnL, CuL and NiL Schiff base and non-Schiff base
 complexes with MCl2 salts (M = Cu, Ni, Mn): syntheses, structures,
 magnetic properties and DFT calculations
;
_journal_issue 5
_journal_name_full 'New Journal of Chemistry'
_journal_page_first 3683
_journal_paper_doi 10.1039/C7NJ04347C
_journal_volume 42
_journal_year 2018
_chemical_formula_moiety 'C18 H18 Cu1 N2 O2'
_chemical_formula_sum 'C18 H18 Cu N2 O2'
_chemical_formula_weight 357.90
_space_group_IT_number 61
_space_group_name_Hall '-P 2ac 2ab'
_space_group_name_H-M_alt 'P b c a'
_symmetry_cell_setting orthorhombic
_symmetry_space_group_name_Hall '-P 2ac 2ab'
_symmetry_space_group_name_H-M 'P b c a'
_atom_sites_solution_hydrogens difmap
_atom_sites_solution_primary other
_audit_update_record
;
2017-06-20 deposited with the CCDC.
2018-01-29 downloaded from the CCDC.
;
_cell_angle_alpha 90
_cell_angle_beta 90
_cell_angle_gamma 90
_cell_formula_units_Z 8
_cell_length_a 15.9036(4)
_cell_length_b 11.4442(3)
_cell_length_c 17.4141(5)
_cell_measurement_reflns_used 31426
_cell_measurement_temperature 100
_cell_measurement_theta_max 61
_cell_measurement_theta_min 4
_cell_volume 3169.44(15)
_computing_cell_refinement 'CrysAlisPro, (Agilent, 2011)'
_computing_data_collection 'Gemini, (Oxford Diffraction, 2006)'
_computing_data_reduction 'CrysAlisPro, (Agilent, 2011)'
_computing_molecular_graphics 'CAMERON (Watkin et al., 1996)'
_computing_publication_material 'CRYSTALS (Betteridge et al., 2003)'
_computing_structure_refinement 'CRYSTALS (Betteridge et al., 2003)'
_computing_structure_solution 'Superflip (Palatinus & Chapuis, 2007)'
_diffrn_ambient_temperature 100
_diffrn_measured_fraction_theta_full 1.000
_diffrn_measured_fraction_theta_max 1.000
_diffrn_measurement_device Area
_diffrn_measurement_device_type 'Oxford Diffraction Gemini'
_diffrn_measurement_method '\f & \w scans'
_diffrn_radiation_monochromator graphite
_diffrn_radiation_type 'Cu K\a'
_diffrn_radiation_wavelength 1.54180
_diffrn_reflns_av_R_equivalents 0.018
_diffrn_reflns_limit_h_max 17
_diffrn_reflns_limit_h_min -18
_diffrn_reflns_limit_k_max 12
_diffrn_reflns_limit_k_min -12
_diffrn_reflns_limit_l_max 19
_diffrn_reflns_limit_l_min -19
_diffrn_reflns_number 45455
_diffrn_reflns_theta_full 60.834
_diffrn_reflns_theta_max 60.834
_diffrn_reflns_theta_min 5.079
_diffrn_standards_number 0
_exptl_absorpt_coefficient_mu 2.033
_exptl_absorpt_correction_T_max 0.67
_exptl_absorpt_correction_T_min 0.54
_exptl_absorpt_correction_type multi-scan
_exptl_absorpt_process_details 'CrysAlisPro, (Agilent, 2011)'
_exptl_crystal_colour 'dark violet'
_exptl_crystal_density_diffrn 1.500
_exptl_crystal_density_method 'not measured'
_exptl_crystal_description block
_exptl_crystal_F_000 1480
_exptl_crystal_size_max 0.300
_exptl_crystal_size_mid 0.300
_exptl_crystal_size_min 0.200
_refine_diff_density_max 0.23
_refine_diff_density_min -0.79
_refine_ls_extinction_method None
_refine_ls_goodness_of_fit_ref 0.9698
_refine_ls_hydrogen_treatment constr
_refine_ls_matrix_type full
_refine_ls_number_parameters 208
_refine_ls_number_reflns 2375
_refine_ls_number_restraints 0
_refine_ls_R_factor_all 0.0260
_refine_ls_R_factor_gt 0.0259
_refine_ls_shift/su_max 0.0006654
_refine_ls_shift/su_mean 0.0000633
_refine_ls_structure_factor_coef F
_refine_ls_weighting_details
;
 Method, part 1, Chebychev polynomial, (Watkin, 1994, Prince, 1982) 
 [weight] = 1.0/[A~0~*T~0~(x)+A~1~*T~1~(x) ... +A~n-1~]*T~n-1~(x)] 
 where A~i~ are the Chebychev coefficients listed below and x= Fcalc/Fmax 
 Method = Robust Weighting (Prince, 1982) 
 W = [weight] * [1-(deltaF/6*sigmaF)^2^]^2^ 
 A~i~ are: 
 9.00 7.31 7.92 2.53 
;
_refine_ls_weighting_scheme calc
_refine_ls_wR_factor_all 0.0324
_refine_ls_wR_factor_gt 0.0324
_refine_ls_wR_factor_ref 0.0324
_reflns_limit_h_max 18
_reflns_limit_h_min 0
_reflns_limit_k_max 12
_reflns_limit_k_min 0
_reflns_limit_l_max 19
_reflns_limit_l_min 0
_reflns_number_gt 2388
_reflns_number_total 2408
_reflns_threshold_expression I>2.0\s(I)
_oxford_refine_ls_r_factor_ref 0.0258
_oxford_reflns_number_all 2396
_oxford_reflns_threshold_expression_ref I>3.0\s(I)
_cod_data_source_file c7nj04347c1.cif
_cod_data_source_block cpd1
_cod_depositor_comments
;
The following automatic conversions were performed:

'_atom_sites_solution_primary' value 'Other' changed to 'other'
according to
/home/data/users/saulius/crontab/automatic-downloads/rss-feeds/RSC/lib/dictionaries/cif_core.dic
dictionary named 'cif_core.dic' version 2.4.2 from 2011-04-26.

Automatic conversion script
Id: cif_fix_values 4973 2017-02-22 13:04:09Z antanas 

 Adding full bibliography for 7056937--7056940.cif.
;
_cod_original_cell_volume 3169.42(9)
_cod_original_sg_symbol_H-M 'P b c a '
_cod_original_formula_sum 'C18 H18 Cu1 N2 O2'
_cod_database_code 7056937

loop_
_symmetry_equiv_pos_as_xyz
x,y,z
-x,-y,-z
x,-y+1/2,z+1/2
-x,y+1/2,-z+1/2
-x+1/2,-y,z+1/2
x+1/2,y,-z+1/2
x+1/2,-y+1/2,-z
-x+1/2,y+1/2,z

loop_
_atom_site_label
_atom_site_type_symbol
_atom_site_fract_x
_atom_site_fract_y
_atom_site_fract_z
_atom_site_U_iso_or_equiv
_atom_site_occupancy
_atom_site_adp_type
_atom_site_refinement_flags_posn
Cu1 Cu 0.132337(10) 0.465525(14) 0.509948(11) 0.0115 1.0000 Uani .
C1 C 0.24281(7) 0.45137(10) 0.37998(7) 0.0130 1.0000 Uani .
C2 C 0.27558(7) 0.50033(11) 0.31177(7) 0.0170 1.0000 Uani .
C3 C 0.33352(8) 0.44100(11) 0.26754(7) 0.0178 1.0000 Uani .
C4 C 0.36278(7) 0.33054(11) 0.28911(8) 0.0177 1.0000 Uani .
C5 C 0.33062(7) 0.28017(10) 0.35439(7) 0.0157 1.0000 Uani .
C6 C 0.26943(6) 0.33692(10) 0.39993(6) 0.0127 1.0000 Uani .
C7 C 0.23534(7) 0.27157(9) 0.46343(7) 0.0136 1.0000 Uani .
C8 C 0.14943(8) 0.23588(10) 0.57561(6) 0.0159 1.0000 Uani .
C9 C 0.06016(7) 0.28017(10) 0.59492(7) 0.0151 1.0000 Uani .
C10 C 0.00808(7) 0.46896(10) 0.63097(7) 0.0139 1.0000 Uani .
C11 C 0.00171(7) 0.59472(10) 0.62897(6) 0.0141 1.0000 Uani .
C12 C 0.05312(7) 0.66568(11) 0.58055(7) 0.0146 1.0000 Uani .
C13 C -0.05673(7) 0.64846(11) 0.67854(7) 0.0169 1.0000 Uani .
C14 C -0.06558(7) 0.76773(11) 0.68223(7) 0.0196 1.0000 Uani .
C15 C -0.01397(8) 0.83766(11) 0.63613(7) 0.0201 1.0000 Uani .
C16 C 0.04395(8) 0.78843(10) 0.58743(7) 0.0181 1.0000 Uani .
C17 C 0.21032(7) 0.25861(12) 0.64184(7) 0.0205 1.0000 Uani .
C18 C 0.14464(8) 0.10542(11) 0.55736(8) 0.0233 1.0000 Uani .
N1 N 0.17773(6) 0.30867(9) 0.50942(5) 0.0133 1.0000 Uani .
N2 N 0.05862(6) 0.40820(8) 0.58987(5) 0.0136 1.0000 Uani .
O1 O 0.18947(5) 0.51362(7) 0.42035(5) 0.0152 1.0000 Uani .
O2 O 0.10681(5) 0.62496(7) 0.53065(5) 0.0168 1.0000 Uani .
H21 H 0.2568 0.5762 0.2958 0.0201 1.0000 Uiso R
H31 H 0.3538 0.4758 0.2199 0.0215 1.0000 Uiso R
H41 H 0.4049 0.2919 0.2581 0.0219 1.0000 Uiso R
H51 H 0.3492 0.2026 0.3706 0.0181 1.0000 Uiso R
H71 H 0.2571 0.1943 0.4724 0.0166 1.0000 Uiso R
H91 H 0.0436 0.2544 0.6469 0.0181 1.0000 Uiso R
H92 H 0.0206 0.2490 0.5565 0.0180 1.0000 Uiso R
H101 H -0.0282 0.4283 0.6669 0.0178 1.0000 Uiso R
H131 H -0.0903 0.6003 0.7096 0.0218 1.0000 Uiso R
H141 H -0.1061 0.8026 0.7147 0.0234 1.0000 Uiso R
H151 H -0.0197 0.9206 0.6379 0.0249 1.0000 Uiso R
H161 H 0.0777 0.8378 0.5579 0.0227 1.0000 Uiso R
H171 H 0.2668 0.2347 0.6246 0.0315 1.0000 Uiso R
H172 H 0.1933 0.2133 0.6860 0.0303 1.0000 Uiso R
H173 H 0.2091 0.3412 0.6544 0.0306 1.0000 Uiso R
H181 H 0.2018 0.0749 0.5514 0.0346 1.0000 Uiso R
H182 H 0.1172 0.0664 0.6010 0.0347 1.0000 Uiso R
H183 H 0.1126 0.0972 0.5100 0.0356 1.0000 Uiso R

loop_
_atom_site_aniso_label
_atom_site_aniso_U_11
_atom_site_aniso_U_22
_atom_site_aniso_U_33
_atom_site_aniso_U_23
_atom_site_aniso_U_13
_atom_site_aniso_U_12
Cu1 0.01232(16) 0.01020(16) 0.01204(15) 0.00085(6) 0.00259(6) 0.00005(6)
C1 0.0106(5) 0.0143(6) 0.0141(6) -0.0024(4) -0.0003(5) -0.0026(4)
C2 0.0193(6) 0.0126(5) 0.0190(6) 0.0032(5) 0.0019(5) -0.0006(5)
C3 0.0177(6) 0.0196(6) 0.0161(6) 0.0012(5) 0.0045(5) -0.0021(5)
C4 0.0149(6) 0.0189(6) 0.0192(6) -0.0026(5) 0.0042(5) 0.0001(4)
C5 0.0139(6) 0.0144(6) 0.0187(6) 0.0002(5) 0.0005(5) 0.0009(4)
C6 0.0110(6) 0.0136(5) 0.0135(6) -0.0016(4) -0.0014(4) -0.0020(4)
C7 0.0137(6) 0.0124(6) 0.0147(6) -0.0006(4) -0.0019(5) 0.0006(4)
C8 0.0187(6) 0.0150(6) 0.0139(6) 0.0032(5) 0.0040(5) 0.0012(5)
C9 0.0171(6) 0.0137(6) 0.0145(6) 0.0018(5) 0.0021(5) -0.0015(4)
C10 0.0098(6) 0.0204(6) 0.0113(6) 0.0006(4) -0.0007(5) -0.0024(4)
C11 0.0109(6) 0.0189(6) 0.0126(6) -0.0019(5) -0.0035(4) 0.0006(5)
C12 0.0113(5) 0.0197(6) 0.0129(6) -0.0012(5) -0.0016(4) 0.0005(5)
C13 0.0104(5) 0.0251(6) 0.0153(6) 0.0002(5) -0.0003(4) 0.0012(5)
C14 0.0164(6) 0.0251(6) 0.0174(6) -0.0045(5) 0.0010(5) 0.0067(5)
C15 0.0215(6) 0.0179(6) 0.0208(6) -0.0028(5) -0.0030(5) 0.0046(5)
C16 0.0185(6) 0.0177(6) 0.0180(6) 0.0000(5) 0.0007(5) 0.0009(5)
C17 0.0189(6) 0.0275(7) 0.0153(6) 0.0052(5) 0.0018(5) 0.0044(5)
C18 0.0306(7) 0.0143(6) 0.0250(7) 0.0045(5) 0.0096(6) 0.0023(5)
N1 0.0139(5) 0.0126(5) 0.0134(5) 0.0018(4) 0.0005(4) -0.0011(4)
N2 0.0117(5) 0.0154(5) 0.0137(5) 0.0005(4) -0.0013(4) -0.0005(4)
O1 0.0181(4) 0.0113(4) 0.0163(5) 0.0005(3) 0.0058(3) 0.0009(3)
O2 0.0181(4) 0.0131(4) 0.0193(4) -0.0003(3) 0.0071(4) -0.0003(3)

loop_
_atom_type_symbol
_atom_type_scat_dispersion_real
_atom_type_scat_dispersion_imag
_atom_type_scat_Cromer_Mann_a1
_atom_type_scat_Cromer_Mann_b1
_atom_type_scat_Cromer_Mann_a2
_atom_type_scat_Cromer_Mann_b2
_atom_type_scat_Cromer_Mann_a3
_atom_type_scat_Cromer_Mann_b3
_atom_type_scat_Cromer_Mann_a4
_atom_type_scat_Cromer_Mann_b4
_atom_type_scat_Cromer_Mann_c
_atom_type_scat_source
C 0.0181 0.0091 2.3100 20.8439 1.0200 10.2075 1.5886 0.5687 0.8650 51.6512 0.2156 'International Tables Vol C 4.2.6.8 and 6.1.1.4'
H 0.0000 0.0000 0.4930 10.5109 0.3229 26.1257 0.1402 3.1424 0.0408 57.7998 0.0030 'International Tables Vol C 4.2.6.8 and 6.1.1.4'
O 0.0492 0.0322 3.0485 13.2771 2.2868 5.7011 1.5463 0.3239 0.8670 32.9089 0.2508 'International Tables Vol C 4.2.6.8 and 6.1.1.4'
S 0.3331 0.5567 6.9053 1.4679 5.2034 22.2151 1.4379 0.2536 1.5863 56.1720 0.8669 'International Tables Vol C 4.2.6.8 and 6.1.1.4'
Cu -1.9646 0.5888 13.3380 3.5828 7.1676 0.2470 5.6158 11.3966 1.6735 64.8126 1.1910 'International Tables Vol C 4.2.6.8 and 6.1.1.4'
N 0.0311 0.0180 12.2126 0.0057 3.1322 9.8933 2.0125 28.9975 1.1663 0.5826 -11.5290 'International Tables Vol C 4.2.6.8 and 6.1.1.4'
Cl 0.3639 0.7018 11.4604 0.0104 7.1964 1.1662 6.2556 18.5194 1.6455 47.7784 -9.5574 'International Tables Vol C 4.2.6.8 and 6.1.1.4'

loop_
_geom_angle_atom_site_label_1
_geom_angle_atom_site_label_2
_geom_angle_atom_site_label_3
_geom_angle
_geom_angle_publ_flag
N1 Cu1 N2 85.12(4) yes
N1 Cu1 O1 94.99(4) yes
N2 Cu1 O1 170.19(4) yes
N1 Cu1 O2 165.86(4) yes
N2 Cu1 O2 93.42(4) yes
O1 Cu1 O2 88.84(4) yes
C2 C1 C6 117.49(11) yes
C2 C1 O1 118.27(10) yes
C6 C1 O1 124.24(11) yes
C1 C2 C3 121.36(11) yes
C1 C2 H21 119.1 no
C3 C2 H21 119.5 no
C2 C3 C4 121.15(11) yes
C2 C3 H31 119.6 no
C4 C3 H31 119.2 no
C3 C4 C5 118.54(11) yes
C3 C4 H41 119.6 no
C5 C4 H41 121.9 no
C4 C5 C6 121.87(11) yes
C4 C5 H51 120.5 no
C6 C5 H51 117.7 no
C1 C6 C5 119.47(10) yes
C1 C6 C7 123.68(10) yes
C5 C6 C7 116.81(10) yes
C6 C7 N1 124.98(10) yes
C6 C7 H71 117.8 no
N1 C7 H71 117.2 no
C9 C8 C17 111.24(10) yes
C9 C8 C18 108.67(10) yes
C17 C8 C18 110.77(11) yes
C9 C8 N1 105.21(9) yes
C17 C8 N1 107.27(9) yes
C18 C8 N1 113.57(10) yes
C8 C9 N2 109.26(9) yes
C8 C9 H91 110.3 no
N2 C9 H91 110.4 no
C8 C9 H92 108.7 no
N2 C9 H92 108.1 no
H91 C9 H92 110.1 no
C11 C10 N2 124.87(10) yes
C11 C10 H101 116.9 no
N2 C10 H101 118.2 no
C10 C11 C12 122.77(11) yes
C10 C11 C13 117.81(10) yes
C12 C11 C13 119.40(11) yes
C11 C12 C16 117.06(11) yes
C11 C12 O2 124.41(11) yes
C16 C12 O2 118.53(11) yes
C11 C13 C14 121.98(12) yes
C11 C13 H131 118.1 no
C14 C13 H131 119.9 no
C13 C14 C15 118.77(11) yes
C13 C14 H141 121.2 no
C15 C14 H141 120.1 no
C14 C15 C16 120.87(11) yes
C14 C15 H151 119.6 no
C16 C15 H151 119.5 no
C12 C16 C15 121.87(11) yes
C12 C16 H161 119.6 no
C15 C16 H161 118.5 no
C8 C17 H171 107.5 no
C8 C17 H172 109.4 no
H171 C17 H172 110.4 no
C8 C17 H173 108.9 no
H171 C17 H173 110.9 no
H172 C17 H173 109.7 no
C8 C18 H181 108.9 no
C8 C18 H182 107.7 no
H181 C18 H182 109.4 no
C8 C18 H183 107.3 no
H181 C18 H183 111.2 no
H182 C18 H183 112.2 no
C8 N1 C7 120.71(10) yes
C8 N1 Cu1 113.69(7) yes
C7 N1 Cu1 125.02(8) yes
C9 N2 C10 121.24(10) yes
C9 N2 Cu1 111.81(7) yes
C10 N2 Cu1 126.73(8) yes
C1 O1 Cu1 126.57(7) yes
C12 O2 Cu1 127.46(8) yes

loop_
_geom_bond_atom_site_label_1
_geom_bond_atom_site_label_2
_geom_bond_distance
_geom_bond_publ_flag
Cu1 N1 1.9349(10) yes
Cu1 N2 1.9344(9) yes
Cu1 O1 1.8877(8) yes
Cu1 O2 1.9037(8) yes
C1 C2 1.4129(18) yes
C1 C6 1.4196(16) yes
C1 O1 1.3120(15) yes
C2 C3 1.3796(18) yes
C2 H21 0.959 no
C3 C4 1.3984(19) yes
C3 H31 0.975 no
C4 C5 1.3734(18) yes
C4 H41 0.967 no
C5 C6 1.4133(16) yes
C5 H51 0.977 no
C6 C7 1.4409(17) yes
C7 N1 1.2888(16) yes
C7 H71 0.962 no
C8 C9 1.5444(16) yes
C8 C17 1.5283(17) yes
C8 C18 1.5283(17) yes
C8 N1 1.4916(14) yes
C9 N2 1.4680(15) yes
C9 H91 0.988 no
C9 H92 0.985 no
C10 C11 1.4432(18) yes
C10 N2 1.2814(16) yes
C10 H101 0.969 no
C11 C12 1.4279(17) yes
C11 C13 1.4097(17) yes
C12 C16 1.4174(18) yes
C12 O2 1.3043(15) yes
C13 C14 1.3737(19) yes
C13 H131 0.938 no
C14 C15 1.3995(18) yes
C14 H141 0.945 no
C15 C16 1.3730(18) yes
C15 H151 0.954 no
C16 H161 0.933 no
C17 H171 0.986 no
C17 H172 0.965 no
C17 H173 0.970 no
C18 H181 0.980 no
C18 H182 0.983 no
C18 H183 0.974 no

loop_
_geom_hbond_atom_site_label_D
_geom_hbond_atom_site_label_H
_geom_hbond_atom_site_label_A
_geom_hbond_site_symmetry_A
_geom_hbond_angle_DHA
_geom_hbond_distance_DH
_geom_hbond_distance_HA
_geom_hbond_distance_DA
_geom_hbond_publ_flag
C5 H51 O1 8_545 147.0 0.977 2.410 3.2751(17) yes
C7 H71 O1 8_545 149.0 0.962 2.413 3.2722(17) yes
C7 H71 O2 8_545 132.0 0.962 2.519 3.2383(17) yes
